data_7211454
loop_
_publ_author_name
'Wang, Jungang'
'Xiang, Jiachen'
'Wu, Anxin'
'Meng, Xianggao'

_publ_section_title
;
 Robust R22(8) hydrogen bonded dimer for crystal engineering of glycoluril
 derivatives
;
_journal_issue 46
_journal_name_full CrystEngComm
_journal_page_first 10079
_journal_paper_doi 10.1039/c3ce41702f
_journal_volume 15
_journal_year 2013
_chemical_formula_sum 'C51 H41 N7 O7'
_chemical_formula_weight 863.91
_chemical_name_systematic
; 
 ? 
;
_space_group_IT_number 14
_symmetry_cell_setting monoclinic
_symmetry_space_group_name_Hall '-P 2yn'
_symmetry_space_group_name_H-M 'P 1 21/n 1'
_atom_sites_solution_hydrogens geom
_atom_sites_solution_primary direct
_atom_sites_solution_secondary difmap
_audit_creation_method SHELXL-97
_cell_angle_alpha 90.00
_cell_angle_beta 103.106(3)
_cell_angle_gamma 90.00
_cell_formula_units_Z 4
_cell_length_a 8.6103(13)
_cell_length_b 31.467(5)
_cell_length_c 16.826(3)
_cell_measurement_reflns_used 3591
_cell_measurement_temperature 150(2)
_cell_measurement_theta_max 20.51
_cell_measurement_theta_min 2.31
_cell_volume 4440.1(13)
_computing_cell_refinement 'Bruker SAINT'
_computing_data_collection 'Bruker APEX2'
_computing_data_reduction 'Bruker SAINT'
_computing_molecular_graphics 'Bruker SHELXTL'
_computing_publication_material 'Bruker SHELXTL'
_computing_structure_refinement 'SHELXL-97 (Sheldrick, 1997)'
_computing_structure_solution 'SHELXS-97 (Sheldrick, 1990)'
_diffrn_ambient_temperature 150(2)
_diffrn_measured_fraction_theta_full 0.994
_diffrn_measured_fraction_theta_max 0.994
_diffrn_measurement_device_type 'Bruker APEX-II CCD'
_diffrn_measurement_method '\f and \w scans'
_diffrn_radiation_monochromator graphite
_diffrn_radiation_source 'fine-focus sealed tube'
_diffrn_radiation_type MoK\a
_diffrn_radiation_wavelength 0.71073
_diffrn_reflns_av_R_equivalents 0.0530
_diffrn_reflns_av_sigmaI/netI 0.0463
_diffrn_reflns_limit_h_max 8
_diffrn_reflns_limit_h_min -8
_diffrn_reflns_limit_k_max 31
_diffrn_reflns_limit_k_min -31
_diffrn_reflns_limit_l_max 16
_diffrn_reflns_limit_l_min -16
_diffrn_reflns_number 17708
_diffrn_reflns_theta_full 20.69
_diffrn_reflns_theta_max 20.69
_diffrn_reflns_theta_min 1.79
_diffrn_standards_number 0
_exptl_absorpt_coefficient_mu 0.088
_exptl_absorpt_correction_T_max 0.9913
_exptl_absorpt_correction_T_min 0.9826
_exptl_absorpt_correction_type none
_exptl_crystal_density_diffrn 1.292
_exptl_crystal_density_method 'not measured'
_exptl_crystal_F_000 1808
_exptl_crystal_size_max 0.20
_exptl_crystal_size_mid 0.10
_exptl_crystal_size_min 0.10
_refine_diff_density_max 0.299
_refine_diff_density_min -0.644
_refine_diff_density_rms 0.071
_refine_ls_extinction_method none
_refine_ls_goodness_of_fit_ref 1.051
_refine_ls_hydrogen_treatment mixed
_refine_ls_matrix_type full
_refine_ls_number_parameters 598
_refine_ls_number_reflns 4554
_refine_ls_number_restraints 6
_refine_ls_restrained_S_all 1.056
_refine_ls_R_factor_all 0.0687
_refine_ls_R_factor_gt 0.0472
_refine_ls_shift/su_max 0.003
_refine_ls_shift/su_mean 0.000
_refine_ls_structure_factor_coef Fsqd
_refine_ls_weighting_details 'calc w=1/[\s^2^(Fo^2^)+(0.0946P)^2^+1.4779P] where P=(Fo^2^+2Fc^2^)/3'
_refine_ls_weighting_scheme calc
_refine_ls_wR_factor_gt 0.1312
_refine_ls_wR_factor_ref 0.1528
_reflns_number_gt 3469
_reflns_number_total 4554
_reflns_threshold_expression >2sigma(I)
_cod_data_source_file c3ce41702f.txt
_cod_data_source_block 3b
_cod_depositor_comments
;
The following automatic conversions were performed:

'_symmetry_cell_setting' value 'Monoclinic' changed to 'monoclinic'
according to /home/saulius/struct/CIF-dictionaries/cif_core.dic
dictionary named 'cif_core.dic' version 2.4.2 from 2011-04-26.

Automatic conversion script
Id: cif_fix_values 1891 2012-01-12 08:04:46Z andrius 
;
_cod_original_cell_volume 4440.1(12)
_cod_original_sg_symbol_H-M P2(1)/n
_cod_database_code 7211454

loop_
_symmetry_equiv_pos_as_xyz
'x, y, z'
'-x+1/2, y+1/2, -z+1/2'
'-x, -y, -z'
'x-1/2, -y-1/2, z-1/2'

loop_
_atom_site_label
_atom_site_type_symbol
_atom_site_fract_x
_atom_site_fract_y
_atom_site_fract_z
_atom_site_U_iso_or_equiv
_atom_site_adp_type
_atom_site_occupancy
_atom_site_symmetry_multiplicity
_atom_site_calc_flag
_atom_site_refinement_flags
_atom_site_disorder_assembly
_atom_site_disorder_group
C1 C -0.1352(5) 0.37101(12) -0.6772(2) 0.0388(10) Uani 1 1 d . . .
H1 H -0.0771 0.3903 -0.7030 0.047 Uiso 1 1 calc R . .
C2 C -0.1002(5) 0.36997(12) -0.5930(2) 0.0389(10) Uani 1 1 d . . .
H2 H -0.0187 0.3876 -0.5623 0.047 Uiso 1 1 calc R . .
C3 C -0.1856(5) 0.34279(11) -0.5536(2) 0.0349(10) Uani 1 1 d . . .
C4 C -0.3032(5) 0.31774(11) -0.6027(2) 0.0357(10) Uani 1 1 d . . .
H4 H -0.3666 0.2991 -0.5789 0.043 Uiso 1 1 calc R . .
C5 C -0.3261(5) 0.32049(12) -0.6863(2) 0.0374(10) Uani 1 1 d . . .
H5 H -0.4043 0.3026 -0.7188 0.045 Uiso 1 1 calc R . .
C6 C -0.1539(5) 0.34012(11) -0.4663(3) 0.0385(10) Uani 1 1 d . . .
C7 C -0.1259(5) 0.33749(11) -0.3933(3) 0.0384(10) Uani 1 1 d . . .
C8 C -0.0922(5) 0.33478(11) -0.3063(2) 0.0366(10) Uani 1 1 d . . .
C9 C -0.0319(5) 0.36967(11) -0.2583(2) 0.0413(10) Uani 1 1 d . . .
H9 H -0.0110 0.3953 -0.2838 0.050 Uiso 1 1 calc R . .
C10 C -0.0025(5) 0.36754(11) -0.1751(2) 0.0417(10) Uani 1 1 d . . .
H10 H 0.0395 0.3916 -0.1434 0.050 Uiso 1 1 calc R . .
C11 C -0.0331(4) 0.33053(11) -0.1362(2) 0.0320(9) Uani 1 1 d . . .
C12 C -0.0956(5) 0.29544(12) -0.1832(2) 0.0414(10) Uani 1 1 d . . .
H12 H -0.1181 0.2700 -0.1575 0.050 Uiso 1 1 calc R . .
C13 C -0.1245(5) 0.29756(11) -0.2670(2) 0.0442(11) Uani 1 1 d . . .
H13 H -0.1670 0.2735 -0.2986 0.053 Uiso 1 1 calc R . .
C14 C 0.0040(4) 0.32831(11) -0.0486(3) 0.0344(9) Uani 1 1 d . . .
C15 C 0.0463(4) 0.32807(10) 0.0247(2) 0.0309(9) Uani 1 1 d . . .
C16 C 0.1013(4) 0.32808(10) 0.1111(2) 0.0271(9) Uani 1 1 d . . .
C17 C 0.2151(4) 0.35788(9) 0.15035(19) 0.0233(8) Uani 1 1 d . . .
C18 C 0.2641(4) 0.35792(9) 0.23507(19) 0.0235(8) Uani 1 1 d . . .
C19 C 0.2051(4) 0.32666(10) 0.2808(2) 0.0274(9) Uani 1 1 d . . .
C20 C 0.0953(4) 0.29674(10) 0.2406(2) 0.0315(9) Uani 1 1 d . . .
H20 H 0.0559 0.2757 0.2714 0.038 Uiso 1 1 calc R . .
C21 C 0.0436(4) 0.29735(10) 0.1575(2) 0.0329(9) Uani 1 1 d . . .
H21 H -0.0317 0.2769 0.1310 0.039 Uiso 1 1 calc R . .
C22 C 0.2542(4) 0.32501(10) 0.3677(2) 0.0305(9) Uani 1 1 d . . .
C23 C 0.2899(4) 0.32266(10) 0.4411(2) 0.0302(9) Uani 1 1 d . . .
C24 C 0.3281(4) 0.32006(10) 0.5281(2) 0.0279(9) Uani 1 1 d . . .
C25 C 0.4551(5) 0.34330(11) 0.5746(2) 0.0344(9) Uani 1 1 d . . .
H25 H 0.5170 0.3610 0.5481 0.041 Uiso 1 1 calc R . .
C26 C 0.4914(5) 0.34074(11) 0.6584(2) 0.0344(9) Uani 1 1 d . . .
H26 H 0.5783 0.3565 0.6894 0.041 Uiso 1 1 calc R . .
C27 C 0.4001(4) 0.31488(10) 0.6979(2) 0.0285(9) Uani 1 1 d . . .
C28 C 0.2719(4) 0.29243(10) 0.6518(2) 0.0312(9) Uani 1 1 d . . .
H28 H 0.2083 0.2752 0.6784 0.037 Uiso 1 1 calc R . .
C29 C 0.2364(4) 0.29494(10) 0.5680(2) 0.0297(9) Uani 1 1 d . . .
H29 H 0.1486 0.2794 0.5370 0.036 Uiso 1 1 calc R . .
C30 C 0.4369(4) 0.31100(10) 0.7850(2) 0.0323(9) Uani 1 1 d . . .
C31 C 0.4643(5) 0.30686(10) 0.8581(2) 0.0339(9) Uani 1 1 d . . .
C32 C 0.4805(5) 0.30106(10) 0.9442(2) 0.0307(9) Uani 1 1 d . . .
C33 C 0.6078(5) 0.31747(11) 1.0022(2) 0.0375(10) Uani 1 1 d . . .
H33 H 0.6906 0.3328 0.9861 0.045 Uiso 1 1 calc R . .
C34 C 0.6113(5) 0.31099(11) 1.0844(2) 0.0392(10) Uani 1 1 d . . .
H34 H 0.6976 0.3228 1.1236 0.047 Uiso 1 1 calc R . .
C35 C 0.3798(5) 0.27383(11) 1.0540(2) 0.0393(10) Uani 1 1 d . . .
H35 H 0.2987 0.2584 1.0715 0.047 Uiso 1 1 calc R . .
C36 C 0.3652(4) 0.27886(11) 0.9717(2) 0.0331(9) Uani 1 1 d . . .
H36 H 0.2765 0.2671 0.9340 0.040 Uiso 1 1 calc R . .
C37 C 0.2900(4) 0.38792(9) 0.09837(19) 0.0267(9) Uani 1 1 d . . .
H37A H 0.4065 0.3828 0.1103 0.032 Uiso 1 1 calc R . .
H37B H 0.2465 0.3813 0.0400 0.032 Uiso 1 1 calc R . .
C38 C 0.3801(4) 0.39137(10) 0.2790(2) 0.0277(9) Uani 1 1 d . . .
H38A H 0.3968 0.3869 0.3386 0.033 Uiso 1 1 calc R . .
H38B H 0.4841 0.3874 0.2642 0.033 Uiso 1 1 calc R . .
C39 C 0.1559(4) 0.45780(10) 0.0608(2) 0.0266(9) Uani 1 1 d . . .
C40 C 0.2059(4) 0.45290(10) 0.2898(2) 0.0287(9) Uani 1 1 d . . .
C41 C 0.3437(4) 0.45468(10) 0.18502(19) 0.0265(9) Uani 1 1 d . . .
C42 C 0.5217(5) 0.46224(11) 0.1871(3) 0.0384(10) Uani 1 1 d . . .
C43 C 0.7181(6) 0.46355(15) 0.1070(3) 0.0761(16) Uani 1 1 d . . .
H43A H 0.7776 0.4803 0.1540 0.091 Uiso 1 1 calc R . .
H43B H 0.7202 0.4794 0.0565 0.091 Uiso 1 1 calc R . .
C44 C 0.7954(5) 0.42105(13) 0.1053(3) 0.0633(13) Uani 1 1 d . . .
H44A H 0.7906 0.4052 0.1548 0.095 Uiso 1 1 calc R . .
H44B H 0.9071 0.4250 0.1027 0.095 Uiso 1 1 calc R . .
H44C H 0.7393 0.4052 0.0572 0.095 Uiso 1 1 calc R . .
C45 C 0.2379(4) 0.49634(10) 0.1816(2) 0.0285(9) Uani 1 1 d . . .
C46 C 0.3367(5) 0.53687(11) 0.2023(2) 0.0374(10) Uani 1 1 d . A .
C47 C 0.5241(12) 0.5812(3) 0.1662(5) 0.065(3) Uani 0.73 1 d PD A 1
H47A H 0.6021 0.5763 0.2184 0.078 Uiso 0.73 1 calc PR A 1
H47B H 0.4631 0.6074 0.1709 0.078 Uiso 0.73 1 calc PR A 1
C48 C 0.6069(10) 0.5846(2) 0.0966(5) 0.095(2) Uani 0.73 1 d PD A 1
H48A H 0.6723 0.5593 0.0954 0.142 Uiso 0.73 1 calc PR A 1
H48B H 0.6751 0.6099 0.1041 0.142 Uiso 0.73 1 calc PR A 1
H48C H 0.5270 0.5869 0.0450 0.142 Uiso 0.73 1 calc PR A 1
C47' C 0.522(3) 0.5804(9) 0.144(2) 0.065(3) Uani 0.27 1 d PD A 2
H47C H 0.4691 0.6068 0.1563 0.078 Uiso 0.27 1 calc PR A 2
H47D H 0.5422 0.5833 0.0886 0.078 Uiso 0.27 1 calc PR A 2
C48' C 0.678(2) 0.5753(6) 0.2049(12) 0.095(2) Uani 0.27 1 d PD A 2
H48D H 0.6622 0.5800 0.2601 0.142 Uiso 0.27 1 calc PR A 2
H48E H 0.7550 0.5961 0.1934 0.142 Uiso 0.27 1 calc PR A 2
H48F H 0.7192 0.5465 0.2010 0.142 Uiso 0.27 1 calc PR A 2
C1S C 0.7418(6) 0.56394(13) 0.4189(3) 0.0586(12) Uani 1 1 d . . .
H1S1 H 0.8074 0.5837 0.3955 0.088 Uiso 1 1 calc R . .
H1S2 H 0.7466 0.5718 0.4758 0.088 Uiso 1 1 calc R . .
H1S3 H 0.6311 0.5654 0.3876 0.088 Uiso 1 1 calc R . .
C2S C 0.7322(7) 0.48801(14) 0.4591(3) 0.0716(15) Uani 1 1 d . . .
H2S1 H 0.6188 0.4846 0.4333 0.107 Uiso 1 1 calc R . .
H2S2 H 0.7439 0.4965 0.5162 0.107 Uiso 1 1 calc R . .
H2S3 H 0.7877 0.4610 0.4567 0.107 Uiso 1 1 calc R . .
C3S C 0.8955(5) 0.51077(13) 0.3654(3) 0.0466(11) Uani 1 1 d . . .
H3S H 0.9249 0.4818 0.3635 0.056 Uiso 1 1 calc R . .
N1 N -0.2449(4) 0.34681(10) -0.72464(17) 0.0377(8) Uani 1 1 d . . .
N2 N 0.5006(4) 0.28919(9) 1.11146(18) 0.0387(8) Uani 1 1 d . . .
N3 N 0.2612(3) 0.43263(8) 0.11255(15) 0.0244(7) Uani 1 1 d . . .
N4 N 0.3265(3) 0.43504(8) 0.25981(15) 0.0261(7) Uani 1 1 d . . .
N5 N 0.1488(4) 0.49576(8) 0.09861(16) 0.0337(8) Uani 1 1 d . . .
H5A H 0.0949 0.5178 0.0745 0.040 Uiso 1 1 calc R . .
N6 N 0.1495(3) 0.48742(8) 0.24236(17) 0.0322(8) Uani 1 1 d . . .
H6 H 0.0672 0.5026 0.2486 0.039 Uiso 1 1 calc R . .
N1S N 0.8016(4) 0.52094(10) 0.41566(19) 0.0486(9) Uani 1 1 d . . .
O1 O 0.0810(3) 0.44763(7) -0.00799(14) 0.0311(6) Uani 1 1 d . . .
O2 O 0.1588(3) 0.43950(7) 0.34842(15) 0.0382(7) Uani 1 1 d . . .
O3 O 0.6145(4) 0.47112(10) 0.24807(19) 0.0640(9) Uani 1 1 d . . .
O4 O 0.5526(3) 0.45782(8) 0.11398(18) 0.0520(8) Uani 1 1 d . . .
O5 O 0.3423(4) 0.55770(8) 0.26275(17) 0.0570(8) Uani 1 1 d . . .
O6 O 0.4178(3) 0.54496(7) 0.14527(15) 0.0477(8) Uani 1 1 d D . .
O1S O 0.9473(3) 0.53573(8) 0.32146(17) 0.0523(8) Uani 1 1 d . . .

loop_
_atom_site_aniso_label
_atom_site_aniso_U_11
_atom_site_aniso_U_22
_atom_site_aniso_U_33
_atom_site_aniso_U_23
_atom_site_aniso_U_13
_atom_site_aniso_U_12
C1 0.036(3) 0.042(2) 0.041(3) -0.001(2) 0.012(2) 0.000(2)
C2 0.037(3) 0.037(2) 0.041(3) -0.0038(19) 0.006(2) 0.0066(19)
C3 0.039(2) 0.032(2) 0.032(2) 0.0017(18) 0.006(2) 0.012(2)
C4 0.040(3) 0.028(2) 0.038(3) 0.0046(18) 0.0063(19) 0.0094(19)
C5 0.036(2) 0.031(2) 0.042(3) -0.0027(18) 0.002(2) 0.0072(19)
C6 0.040(3) 0.032(2) 0.043(3) 0.0002(19) 0.009(2) 0.0068(19)
C7 0.044(3) 0.031(2) 0.040(3) 0.0000(19) 0.010(2) 0.0070(19)
C8 0.042(3) 0.035(2) 0.032(2) 0.0016(19) 0.0081(18) 0.0082(19)
C9 0.055(3) 0.026(2) 0.043(3) 0.0011(19) 0.010(2) -0.002(2)
C10 0.059(3) 0.027(2) 0.038(3) -0.0040(18) 0.007(2) -0.005(2)
C11 0.038(2) 0.028(2) 0.028(2) -0.0029(18) 0.0043(17) 0.0051(18)
C12 0.057(3) 0.030(2) 0.035(2) 0.0004(18) 0.007(2) -0.006(2)
C13 0.065(3) 0.028(2) 0.036(3) -0.0058(18) 0.004(2) -0.009(2)
C14 0.034(2) 0.023(2) 0.045(3) -0.0035(18) 0.009(2) -0.0010(17)
C15 0.035(2) 0.017(2) 0.042(3) -0.0019(17) 0.011(2) -0.0003(16)
C16 0.033(2) 0.0196(19) 0.030(2) 0.0003(16) 0.0114(18) 0.0047(18)
C17 0.026(2) 0.0136(18) 0.032(2) 0.0009(15) 0.0092(17) 0.0042(16)
C18 0.026(2) 0.0132(18) 0.032(2) 0.0028(15) 0.0089(17) 0.0056(16)
C19 0.031(2) 0.0202(19) 0.033(2) 0.0016(17) 0.0116(18) 0.0050(18)
C20 0.039(2) 0.0172(19) 0.041(3) 0.0058(17) 0.0145(19) -0.0014(18)
C21 0.039(2) 0.020(2) 0.039(3) -0.0014(17) 0.0078(19) -0.0052(17)
C22 0.034(2) 0.020(2) 0.040(3) 0.0046(17) 0.0123(19) 0.0015(17)
C23 0.035(2) 0.018(2) 0.040(3) 0.0054(17) 0.0121(19) 0.0009(16)
C24 0.032(2) 0.0199(19) 0.033(2) 0.0046(17) 0.0095(19) 0.0077(18)
C25 0.041(3) 0.027(2) 0.038(2) 0.0090(17) 0.0135(19) -0.0010(19)
C26 0.038(2) 0.026(2) 0.038(2) -0.0008(17) 0.0069(19) -0.0020(18)
C27 0.038(2) 0.0179(19) 0.030(2) 0.0025(16) 0.0088(19) 0.0053(18)
C28 0.038(2) 0.0201(19) 0.036(2) 0.0027(16) 0.0102(19) -0.0011(18)
C29 0.035(2) 0.0223(19) 0.031(2) 0.0032(16) 0.0069(18) -0.0020(17)
C30 0.040(3) 0.016(2) 0.041(3) -0.0024(17) 0.0081(19) 0.0012(16)
C31 0.045(3) 0.018(2) 0.038(3) -0.0017(17) 0.009(2) 0.0043(17)
C32 0.040(3) 0.0199(19) 0.031(2) 0.0000(16) 0.007(2) 0.0101(18)
C33 0.043(3) 0.027(2) 0.040(3) -0.0024(18) 0.006(2) 0.0028(19)
C34 0.046(3) 0.030(2) 0.038(3) -0.0035(18) 0.001(2) 0.010(2)
C35 0.047(3) 0.026(2) 0.049(3) 0.0046(19) 0.019(2) 0.010(2)
C36 0.039(2) 0.024(2) 0.035(2) 0.0011(17) 0.0070(19) 0.0023(18)
C37 0.033(2) 0.0187(19) 0.030(2) 0.0009(15) 0.0122(17) 0.0026(17)
C38 0.032(2) 0.022(2) 0.029(2) 0.0083(15) 0.0076(17) 0.0042(17)
C39 0.034(2) 0.018(2) 0.030(2) 0.0044(18) 0.0110(19) -0.0028(18)
C40 0.032(2) 0.021(2) 0.033(2) -0.0007(18) 0.0063(19) -0.0033(18)
C41 0.031(2) 0.0196(19) 0.027(2) 0.0056(16) 0.0038(17) -0.0003(16)
C42 0.041(3) 0.026(2) 0.044(3) 0.0117(19) 0.001(2) -0.0073(19)
C43 0.058(3) 0.057(3) 0.132(5) -0.007(3) 0.060(3) -0.019(3)
C44 0.049(3) 0.049(3) 0.104(4) -0.002(2) 0.042(3) 0.000(2)
C45 0.037(2) 0.0171(19) 0.030(2) 0.0007(15) 0.0044(18) -0.0017(17)
C46 0.055(3) 0.024(2) 0.035(2) 0.002(2) 0.013(2) 0.0002(19)
C47 0.105(5) 0.049(3) 0.049(7) -0.008(4) 0.033(4) -0.043(3)
C48 0.104(6) 0.077(5) 0.117(6) 0.002(4) 0.052(5) 0.003(4)
C47' 0.105(5) 0.049(3) 0.049(7) -0.008(4) 0.033(4) -0.043(3)
C48' 0.104(6) 0.077(5) 0.117(6) 0.002(4) 0.052(5) 0.003(4)
C1S 0.067(3) 0.044(3) 0.067(3) -0.012(2) 0.020(2) 0.010(2)
C2S 0.092(4) 0.060(3) 0.079(3) 0.011(3) 0.051(3) 0.006(3)
C3S 0.049(3) 0.033(2) 0.062(3) -0.008(2) 0.020(2) 0.003(2)
N1 0.037(2) 0.0397(19) 0.0368(19) -0.0016(16) 0.0095(17) 0.0046(17)
N2 0.049(2) 0.0306(18) 0.0365(19) -0.0007(15) 0.0100(19) 0.0135(17)
N3 0.0323(18) 0.0150(15) 0.0267(16) 0.0036(13) 0.0086(14) 0.0027(14)
N4 0.0325(19) 0.0179(16) 0.0279(17) 0.0016(13) 0.0067(14) 0.0021(14)
N5 0.049(2) 0.0152(16) 0.0316(18) -0.0003(13) -0.0026(15) 0.0066(14)
N6 0.0325(19) 0.0224(16) 0.0419(18) 0.0076(14) 0.0091(15) 0.0078(14)
N1S 0.054(2) 0.042(2) 0.054(2) -0.0012(17) 0.0210(19) 0.0076(18)
O1 0.0415(16) 0.0220(13) 0.0280(15) 0.0024(11) 0.0040(13) 0.0057(11)
O2 0.0470(17) 0.0313(14) 0.0394(16) 0.0042(12) 0.0164(13) 0.0011(12)
O3 0.047(2) 0.076(2) 0.060(2) 0.0218(17) -0.0054(17) -0.0222(17)
O4 0.0492(19) 0.0405(16) 0.077(2) -0.0095(14) 0.0375(16) -0.0128(14)
O5 0.080(2) 0.0400(17) 0.0524(19) -0.0167(15) 0.0192(16) -0.0186(15)
O6 0.074(2) 0.0239(15) 0.0493(17) -0.0040(12) 0.0224(16) -0.0178(14)
O1S 0.065(2) 0.0303(15) 0.0707(19) 0.0020(14) 0.0345(17) -0.0008(14)

loop_
_atom_type_symbol
_atom_type_description
_atom_type_scat_dispersion_real
_atom_type_scat_dispersion_imag
_atom_type_scat_source
C C 0.0033 0.0016 'International Tables Vol C Tables 4.2.6.8 and 6.1.1.4'
H H 0.0000 0.0000 'International Tables Vol C Tables 4.2.6.8 and 6.1.1.4'
N N 0.0061 0.0033 'International Tables Vol C Tables 4.2.6.8 and 6.1.1.4'
O O 0.0106 0.0060 'International Tables Vol C Tables 4.2.6.8 and 6.1.1.4'

loop_
_geom_angle_atom_site_label_1
_geom_angle_atom_site_label_2
_geom_angle_atom_site_label_3
_geom_angle
N1 C1 C2 124.2(3)
N1 C1 H1 117.9
C2 C1 H1 117.9
C1 C2 C3 119.2(4)
C1 C2 H2 120.4
C3 C2 H2 120.4
C2 C3 C4 117.1(3)
C2 C3 C6 121.7(4)
C4 C3 C6 121.2(3)
C5 C4 C3 119.0(3)
C5 C4 H4 120.5
C3 C4 H4 120.5
N1 C5 C4 124.1(4)
N1 C5 H5 117.9
C4 C5 H5 117.9
C7 C6 C3 179.2(4)
C6 C7 C8 179.4(4)
C9 C8 C13 118.2(3)
C9 C8 C7 120.6(3)
C13 C8 C7 121.1(3)
C10 C9 C8 120.9(3)
C10 C9 H9 119.6
C8 C9 H9 119.6
C9 C10 C11 120.8(3)
C9 C10 H10 119.6
C11 C10 H10 119.6
C10 C11 C12 119.1(3)
C10 C11 C14 120.1(3)
C12 C11 C14 120.8(3)
C13 C12 C11 120.0(3)
C13 C12 H12 120.0
C11 C12 H12 120.0
C12 C13 C8 120.9(3)
C12 C13 H13 119.5
C8 C13 H13 119.5
C15 C14 C11 174.8(4)
C14 C15 C16 178.2(4)
C21 C16 C17 119.7(3)
C21 C16 C15 119.4(3)
C17 C16 C15 121.0(3)
C18 C17 C16 119.9(3)
C18 C17 C37 121.1(3)
C16 C17 C37 118.9(3)
C17 C18 C19 119.6(3)
C17 C18 C38 120.7(3)
C19 C18 C38 119.7(3)
C20 C19 C18 119.6(3)
C20 C19 C22 118.8(3)
C18 C19 C22 121.6(3)
C21 C20 C19 120.9(3)
C21 C20 H20 119.6
C19 C20 H20 119.6
C20 C21 C16 120.3(3)
C20 C21 H21 119.9
C16 C21 H21 119.9
C23 C22 C19 177.3(4)
C22 C23 C24 178.5(4)
C29 C24 C25 119.0(3)
C29 C24 C23 120.2(3)
C25 C24 C23 120.8(3)
C26 C25 C24 120.6(3)
C26 C25 H25 119.7
C24 C25 H25 119.7
C25 C26 C27 120.0(3)
C25 C26 H26 120.0
C27 C26 H26 120.0
C28 C27 C26 119.4(3)
C28 C27 C30 119.4(3)
C26 C27 C30 121.2(3)
C29 C28 C27 120.4(3)
C29 C28 H28 119.8
C27 C28 H28 119.8
C28 C29 C24 120.5(3)
C28 C29 H29 119.7
C24 C29 H29 119.7
C31 C30 C27 178.0(4)
C30 C31 C32 174.4(4)
C36 C32 C33 117.8(3)
C36 C32 C31 119.4(3)
C33 C32 C31 122.8(3)
C32 C33 C34 118.6(4)
C32 C33 H33 120.7
C34 C33 H33 120.7
N2 C34 C33 123.9(4)
N2 C34 H34 118.1
C33 C34 H34 118.1
N2 C35 C36 124.4(4)
N2 C35 H35 117.8
C36 C35 H35 117.8
C35 C36 C32 119.3(3)
C35 C36 H36 120.4
C32 C36 H36 120.4
N3 C37 C17 113.2(3)
N3 C37 H37A 108.9
C17 C37 H37A 108.9
N3 C37 H37B 108.9
C17 C37 H37B 108.9
H37A C37 H37B 107.7
N4 C38 C18 113.8(3)
N4 C38 H38A 108.8
C18 C38 H38A 108.8
N4 C38 H38B 108.8
C18 C38 H38B 108.8
H38A C38 H38B 107.7
O1 C39 N3 125.5(3)
O1 C39 N5 126.7(3)
N3 C39 N5 107.8(3)
O2 C40 N6 127.2(3)
O2 C40 N4 124.8(3)
N6 C40 N4 108.0(3)
N4 C41 N3 113.8(3)
N4 C41 C42 110.2(3)
N3 C41 C42 112.9(3)
N4 C41 C45 102.3(2)
N3 C41 C45 101.4(2)
C42 C41 C45 115.6(3)
O3 C42 O4 126.4(4)
O3 C42 C41 121.9(4)
O4 C42 C41 111.7(3)
O4 C43 C44 109.6(3)
O4 C43 H43A 109.7
C44 C43 H43A 109.7
O4 C43 H43B 109.7
C44 C43 H43B 109.7
H43A C43 H43B 108.2
C43 C44 H44A 109.5
C43 C44 H44B 109.5
H44A C44 H44B 109.5
C43 C44 H44C 109.5
H44A C44 H44C 109.5
H44B C44 H44C 109.5
N5 C45 N6 116.0(3)
N5 C45 C46 112.3(3)
N6 C45 C46 111.0(3)
N5 C45 C41 101.6(2)
N6 C45 C41 101.9(2)
C46 C45 C41 113.3(3)
O5 C46 O6 125.3(3)
O5 C46 C45 124.2(3)
O6 C46 C45 110.5(3)
O6 C47 C48 104.5(6)
O6 C47 H47A 110.8
C48 C47 H47A 110.8
O6 C47 H47B 110.8
C48 C47 H47B 110.8
H47A C47 H47B 108.9
O6 C47' C48' 111.9(14)
O6 C47' H47C 109.2
C48' C47' H47C 109.2
O6 C47' H47D 109.2
C48' C47' H47D 109.2
H47C C47' H47D 107.9
C47' C48' H48D 109.5
C47' C48' H48E 109.5
H48D C48' H48E 109.5
C47' C48' H48F 109.5
H48D C48' H48F 109.5
H48E C48' H48F 109.5
N1S C1S H1S1 109.5
N1S C1S H1S2 109.5
H1S1 C1S H1S2 109.5
N1S C1S H1S3 109.5
H1S1 C1S H1S3 109.5
H1S2 C1S H1S3 109.5
N1S C2S H2S1 109.5
N1S C2S H2S2 109.5
H2S1 C2S H2S2 109.5
N1S C2S H2S3 109.5
H2S1 C2S H2S3 109.5
H2S2 C2S H2S3 109.5
O1S C3S N1S 125.6(4)
O1S C3S H3S 117.2
N1S C3S H3S 117.2
C1 N1 C5 116.3(3)
C34 N2 C35 115.9(3)
C39 N3 C41 112.9(3)
C39 N3 C37 124.8(3)
C41 N3 C37 122.2(3)
C40 N4 C41 112.4(3)
C40 N4 C38 122.1(3)
C41 N4 C38 120.4(3)
C39 N5 C45 113.3(3)
C39 N5 H5A 123.4
C45 N5 H5A 123.4
C40 N6 C45 113.3(3)
C40 N6 H6 123.4
C45 N6 H6 123.4
C3S N1S C1S 121.2(3)
C3S N1S C2S 121.2(3)
C1S N1S C2S 116.7(3)
C42 O4 C43 117.7(4)
C46 O6 C47' 126.2(18)
C46 O6 C47 112.3(4)
C47' O6 C47 14.7(18)

loop_
_geom_bond_atom_site_label_1
_geom_bond_atom_site_label_2
_geom_bond_distance
C1 N1 1.329(5)
C1 C2 1.381(5)
C1 H1 0.9500
C2 C3 1.390(5)
C2 H2 0.9500
C3 C4 1.397(5)
C3 C6 1.434(5)
C4 C5 1.377(5)
C4 H4 0.9500
C5 N1 1.340(5)
C5 H5 0.9500
C6 C7 1.200(5)
C7 C8 1.429(5)
C8 C9 1.391(5)
C8 C13 1.404(5)
C9 C10 1.368(5)
C9 H9 0.9500
C10 C11 1.390(5)
C10 H10 0.9500
C11 C12 1.394(5)
C11 C14 1.437(5)
C12 C13 1.375(5)
C12 H12 0.9500
C13 H13 0.9500
C14 C15 1.205(5)
C15 C16 1.423(5)
C16 C21 1.403(5)
C16 C17 1.408(5)
C17 C18 1.392(4)
C17 C37 1.526(4)
C18 C19 1.412(4)
C18 C38 1.522(5)
C19 C20 1.396(5)
C19 C22 1.429(5)
C20 C21 1.369(5)
C20 H20 0.9500
C21 H21 0.9500
C22 C23 1.205(5)
C23 C24 1.428(5)
C24 C29 1.392(5)
C24 C25 1.398(5)
C25 C26 1.376(5)
C25 H25 0.9500
C26 C27 1.400(5)
C26 H26 0.9500
C27 C28 1.389(5)
C27 C30 1.433(5)
C28 C29 1.377(5)
C28 H28 0.9500
C29 H29 0.9500
C30 C31 1.205(5)
C31 C32 1.436(5)
C32 C36 1.376(5)
C32 C33 1.391(5)
C33 C34 1.391(5)
C33 H33 0.9500
C34 N2 1.335(5)
C34 H34 0.9500
C35 N2 1.339(5)
C35 C36 1.372(5)
C35 H35 0.9500
C36 H36 0.9500
C37 N3 1.458(4)
C37 H37A 0.9900
C37 H37B 0.9900
C38 N4 1.462(4)
C38 H38A 0.9900
C38 H38B 0.9900
C39 O1 1.233(4)
C39 N3 1.360(4)
C39 N5 1.361(4)
C40 O2 1.224(4)
C40 N6 1.370(4)
C40 N4 1.373(4)
C41 N4 1.440(4)
C41 N3 1.442(4)
C41 C42 1.543(5)
C41 C45 1.590(5)
C42 O3 1.182(4)
C42 O4 1.324(5)
C43 O4 1.467(5)
C43 C44 1.497(6)
C43 H43A 0.9900
C43 H43B 0.9900
C44 H44A 0.9800
C44 H44B 0.9800
C44 H44C 0.9800
C45 N5 1.433(4)
C45 N6 1.434(4)
C45 C46 1.528(5)
C46 O5 1.202(4)
C46 O6 1.333(4)
C47 O6 1.455(6)
C47 C48 1.506(9)
C47 H47A 0.9900
C47 H47B 0.9900
C48 H48A 0.9800
C48 H48B 0.9800
C48 H48C 0.9800
C47' O6 1.434(10)
C47' C48' 1.504(11)
C47' H47C 0.9900
C47' H47D 0.9900
C48' H48D 0.9800
C48' H48E 0.9800
C48' H48F 0.9800
C1S N1S 1.453(5)
C1S H1S1 0.9800
C1S H1S2 0.9800
C1S H1S3 0.9800
C2S N1S 1.471(5)
C2S H2S1 0.9800
C2S H2S2 0.9800
C2S H2S3 0.9800
C3S O1S 1.230(4)
C3S N1S 1.334(5)
C3S H3S 0.9500
N5 H5A 0.8800
N6 H6 0.8800

loop_
_geom_hbond_atom_site_label_D
_geom_hbond_atom_site_label_H
_geom_hbond_atom_site_label_A
_geom_hbond_distance_DH
_geom_hbond_distance_HA
_geom_hbond_distance_DA
_geom_hbond_angle_DHA
_geom_hbond_site_symmetry_A
N5 H5A O1 0.88 1.99 2.836(4) 160.8 3_565
N6 H6 O1S 0.88 2.06 2.857(4) 150.7 1_455

loop_
_geom_torsion_atom_site_label_1
_geom_torsion_atom_site_label_2
_geom_torsion_atom_site_label_3
_geom_torsion_atom_site_label_4
_geom_torsion
N1 C1 C2 C3 -1.4(5)
C1 C2 C3 C4 0.2(5)
C1 C2 C3 C6 179.6(3)
C2 C3 C4 C5 1.3(5)
C6 C3 C4 C5 -178.1(3)
C3 C4 C5 N1 -1.9(5)
C2 C3 C6 C7 -90(36)
C4 C3 C6 C7 90(36)
C3 C6 C7 C8 121(79)
C6 C7 C8 C9 -3(68)
C6 C7 C8 C13 175(100)
C13 C8 C9 C10 1.1(6)
C7 C8 C9 C10 178.7(4)
C8 C9 C10 C11 -0.5(6)
C9 C10 C11 C12 -0.4(6)
C9 C10 C11 C14 177.7(3)
C10 C11 C12 C13 0.7(6)
C14 C11 C12 C13 -177.4(3)
C11 C12 C13 C8 -0.1(6)
C9 C8 C13 C12 -0.8(6)
C7 C8 C13 C12 -178.4(4)
C10 C11 C14 C15 -43(4)
C12 C11 C14 C15 136(4)
C11 C14 C15 C16 -16(14)
C14 C15 C16 C21 -140(11)
C14 C15 C16 C17 39(11)
C21 C16 C17 C18 -2.9(5)
C15 C16 C17 C18 178.4(3)
C21 C16 C17 C37 173.4(3)
C15 C16 C17 C37 -5.3(5)
C16 C17 C18 C19 3.2(5)
C37 C17 C18 C19 -173.1(3)
C16 C17 C18 C38 -176.6(3)
C37 C17 C18 C38 7.1(4)
C17 C18 C19 C20 -1.6(5)
C38 C18 C19 C20 178.2(3)
C17 C18 C19 C22 178.9(3)
C38 C18 C19 C22 -1.3(5)
C18 C19 C20 C21 -0.2(5)
C22 C19 C20 C21 179.3(3)
C19 C20 C21 C16 0.4(5)
C17 C16 C21 C20 1.2(5)
C15 C16 C21 C20 179.8(3)
C20 C19 C22 C23 -20(8)
C18 C19 C22 C23 159(8)
C19 C22 C23 C24 -41(18)
C22 C23 C24 C29 48(13)
C22 C23 C24 C25 -131(13)
C29 C24 C25 C26 1.4(5)
C23 C24 C25 C26 179.9(3)
C24 C25 C26 C27 -0.4(5)
C25 C26 C27 C28 -0.9(5)
C25 C26 C27 C30 178.8(3)
C26 C27 C28 C29 1.1(5)
C30 C27 C28 C29 -178.6(3)
C27 C28 C29 C24 -0.1(5)
C25 C24 C29 C28 -1.1(5)
C23 C24 C29 C28 -179.7(3)
C28 C27 C30 C31 3(12)
C26 C27 C30 C31 -177(100)
C27 C30 C31 C32 -30(14)
C30 C31 C32 C36 20(4)
C30 C31 C32 C33 -159(3)
C36 C32 C33 C34 -0.6(5)
C31 C32 C33 C34 178.6(3)
C32 C33 C34 N2 1.2(5)
N2 C35 C36 C32 -0.1(5)
C33 C32 C36 C35 0.0(5)
C31 C32 C36 C35 -179.1(3)
C18 C17 C37 N3 -63.6(4)
C16 C17 C37 N3 120.1(3)
C17 C18 C38 N4 56.2(4)
C19 C18 C38 N4 -123.7(3)
N4 C41 C42 O3 -34.6(5)
N3 C41 C42 O3 -163.1(3)
C45 C41 C42 O3 80.7(4)
N4 C41 C42 O4 145.9(3)
N3 C41 C42 O4 17.4(4)
C45 C41 C42 O4 -98.8(3)
N4 C41 C45 N5 -134.0(3)
N3 C41 C45 N5 -16.2(3)
C42 C41 C45 N5 106.3(3)
N4 C41 C45 N6 -14.0(3)
N3 C41 C45 N6 103.8(3)
C42 C41 C45 N6 -133.7(3)
N4 C41 C45 C46 105.3(3)
N3 C41 C45 C46 -136.9(3)
C42 C41 C45 C46 -14.4(4)
N5 C45 C46 O5 133.6(4)
N6 C45 C46 O5 1.9(5)
C41 C45 C46 O5 -112.0(4)
N5 C45 C46 O6 -48.0(4)
N6 C45 C46 O6 -179.7(3)
C41 C45 C46 O6 66.4(4)
C2 C1 N1 C5 0.9(5)
C4 C5 N1 C1 0.8(5)
C33 C34 N2 C35 -1.1(5)
C36 C35 N2 C34 0.6(5)
O1 C39 N3 C41 173.5(3)
N5 C39 N3 C41 -6.5(4)
O1 C39 N3 C37 -6.9(5)
N5 C39 N3 C37 173.2(3)
N4 C41 N3 C39 123.6(3)
C42 C41 N3 C39 -109.8(3)
C45 C41 N3 C39 14.5(3)
N4 C41 N3 C37 -56.1(4)
C42 C41 N3 C37 70.5(4)
C45 C41 N3 C37 -165.2(3)
C17 C37 N3 C39 -105.0(3)
C17 C37 N3 C41 74.6(4)
O2 C40 N4 C41 173.4(3)
N6 C40 N4 C41 -6.2(4)
O2 C40 N4 C38 18.6(5)
N6 C40 N4 C38 -161.1(3)
N3 C41 N4 C40 -95.8(3)
C42 C41 N4 C40 136.2(3)
C45 C41 N4 C40 12.8(3)
N3 C41 N4 C38 59.5(4)
C42 C41 N4 C38 -68.5(4)
C45 C41 N4 C38 168.1(3)
C18 C38 N4 C40 73.5(4)
C18 C38 N4 C41 -79.4(4)
O1 C39 N5 C45 174.0(3)
N3 C39 N5 C45 -6.0(4)
N6 C45 N5 C39 -95.2(3)
C46 C45 N5 C39 135.6(3)
C41 C45 N5 C39 14.2(4)
O2 C40 N6 C45 176.0(3)
N4 C40 N6 C45 -4.4(4)
N5 C45 N6 C40 121.0(3)
C46 C45 N6 C40 -109.2(3)
C41 C45 N6 C40 11.7(3)
O1S C3S N1S C1S 4.1(7)
O1S C3S N1S C2S 173.4(4)
O3 C42 O4 C43 1.3(5)
C41 C42 O4 C43 -179.2(3)
C44 C43 O4 C42 99.6(4)
O5 C46 O6 C47' -2.1(15)
C45 C46 O6 C47' 179.5(14)
O5 C46 O6 C47 3.4(7)
C45 C46 O6 C47 -175.0(5)
C48' C47' O6 C46 75(3)
C48' C47' O6 C47 54(5)
C48 C47 O6 C46 178.6(5)
C48 C47 O6 C47' -19(7)
